data_4502919
loop_
_publ_author_name
'Liu, Fu-Jing'
'Sun, Di'
'Hao, Hong-Jun'
'Huang, Rong-Bin'
'Zheng, Lan-Sun'

_publ_section_title
;
 Anion-Controlled Assembly of Silver(I)/Aminobenzonitrile Compounds:
 Syntheses, Crystal Structures, and Photoluminescence Properties
;
_journal_issue 1
_journal_name_full 'Crystal Growth &amp; Design'
_journal_page_first 354
_journal_paper_doi 10.1021/cg201159z
_journal_volume 12
_journal_year 2012
_chemical_formula_moiety 'C14 H12 Ag N4, F6 P'
_chemical_formula_sum 'C14 H12 Ag F6 N4 P'
_chemical_formula_weight 489.12
_chemical_name_systematic
; 
 ? 
;
_space_group_IT_number 15
_symmetry_cell_setting monoclinic
_symmetry_space_group_name_Hall '-C 2yc'
_symmetry_space_group_name_H-M 'C 1 2/c 1'
_atom_sites_solution_hydrogens geom
_atom_sites_solution_primary direct
_atom_sites_solution_secondary difmap
_audit_creation_method SHELXL-97
_cell_angle_alpha 90.00
_cell_angle_beta 91.02(3)
_cell_angle_gamma 90.00
_cell_formula_units_Z 4
_cell_length_a 9.6802(19)
_cell_length_b 16.899(3)
_cell_length_c 10.494(2)
_cell_measurement_reflns_used 4967
_cell_measurement_temperature 173(2)
_cell_measurement_theta_max 54.96
_cell_measurement_theta_min 6.17
_cell_volume 1716.4(6)
_computing_structure_refinement 'SHELXL-97 (Sheldrick, 1997)'
_computing_structure_solution 'SHELXS-97 (Sheldrick, 1990)'
_diffrn_ambient_temperature 173(2)
_diffrn_measured_fraction_theta_full 0.995
_diffrn_measured_fraction_theta_max 0.995
_diffrn_measurement_device_type 'Rigaku RAXIS-RAPID Imaging Plate'
_diffrn_measurement_method \w
_diffrn_radiation_monochromator graphite
_diffrn_radiation_source 'fine-focus sealed tube'
_diffrn_radiation_type MoK\a
_diffrn_radiation_wavelength 0.71073
_diffrn_reflns_av_R_equivalents 0.0361
_diffrn_reflns_av_sigmaI/netI 0.0313
_diffrn_reflns_limit_h_max 11
_diffrn_reflns_limit_h_min -11
_diffrn_reflns_limit_k_max 16
_diffrn_reflns_limit_k_min -20
_diffrn_reflns_limit_l_max 12
_diffrn_reflns_limit_l_min -12
_diffrn_reflns_number 4833
_diffrn_reflns_theta_full 25.00
_diffrn_reflns_theta_max 25.00
_diffrn_reflns_theta_min 3.08
_exptl_absorpt_coefficient_mu 1.334
_exptl_absorpt_correction_T_max 0.8781
_exptl_absorpt_correction_T_min 0.7762
_exptl_absorpt_correction_type multi-scan
_exptl_absorpt_process_details '(ABSCOR; Higashi, 1995)'
_exptl_crystal_colour colorless
_exptl_crystal_density_diffrn 1.893
_exptl_crystal_density_method 'not measured'
_exptl_crystal_description block
_exptl_crystal_F_000 960
_exptl_crystal_size_max 0.20
_exptl_crystal_size_mid 0.20
_exptl_crystal_size_min 0.10
_refine_diff_density_max 0.378
_refine_diff_density_min -0.370
_refine_diff_density_rms 0.083
_refine_ls_extinction_coef 0.0058(4)
_refine_ls_extinction_expression Fc^*^=kFc[1+0.001xFc^2^\l^3^/sin(2\q)]^-1/4^
_refine_ls_extinction_method SHELXL
_refine_ls_goodness_of_fit_ref 1.092
_refine_ls_hydrogen_treatment constr
_refine_ls_matrix_type full
_refine_ls_number_parameters 149
_refine_ls_number_reflns 1511
_refine_ls_number_restraints 0
_refine_ls_restrained_S_all 1.092
_refine_ls_R_factor_all 0.0283
_refine_ls_R_factor_gt 0.0221
_refine_ls_shift/su_max 0.001
_refine_ls_shift/su_mean 0.000
_refine_ls_structure_factor_coef Fsqd
_refine_ls_weighting_details 'calc w=1/[\s^2^(Fo^2^)+(0.0298P)^2^+0.0787P] where P=(Fo^2^+2Fc^2^)/3'
_refine_ls_weighting_scheme calc
_refine_ls_wR_factor_gt 0.0513
_refine_ls_wR_factor_ref 0.0541
_reflns_number_gt 1345
_reflns_number_total 1511
_reflns_threshold_expression >2sigma(I)
_cod_data_source_file cg201159z_si_002.cif
_cod_data_source_block p5
_cod_original_cell_volume 1716.5(6)
_cod_original_sg_symbol_H-M C2/c
_cod_database_code 4502919

loop_
_symmetry_equiv_pos_as_xyz
'x, y, z'
'-x, y, -z+1/2'
'x+1/2, y+1/2, z'
'-x+1/2, y+1/2, -z+1/2'
'-x, -y, -z'
'x, -y, z-1/2'
'-x+1/2, -y+1/2, -z'
'x+1/2, -y+1/2, z-1/2'

loop_
_atom_site_label
_atom_site_type_symbol
_atom_site_fract_x
_atom_site_fract_y
_atom_site_fract_z
_atom_site_U_iso_or_equiv
_atom_site_adp_type
_atom_site_occupancy
_atom_site_symmetry_multiplicity
_atom_site_calc_flag
_atom_site_refinement_flags
_atom_site_disorder_assembly
_atom_site_disorder_group
Ag1 Ag 0.5000 0.518330(16) 0.7500 0.03589(13) Uani 1 2 d S . .
P1 P 0.0000 0.5000 0.5000 0.0240(2) Uani 1 2 d S . .
C3 C 0.2559(2) 0.23626(16) 0.6889(2) 0.0391(6) Uani 1 1 d . . .
H3A H 0.2160 0.2065 0.6208 0.047 Uiso 1 1 calc R . .
C2 C 0.2466(2) 0.31750(15) 0.6864(2) 0.0341(5) Uani 1 1 d . . .
H2A H 0.2013 0.3429 0.6166 0.041 Uiso 1 1 calc R . .
C4 C 0.3220(2) 0.19688(15) 0.7886(2) 0.0381(5) Uani 1 1 d . . .
H4A H 0.3279 0.1408 0.7890 0.046 Uiso 1 1 calc R . .
C5 C 0.3790(2) 0.24055(14) 0.88695(19) 0.0323(5) Uani 1 1 d . . .
H5A H 0.4245 0.2144 0.9560 0.039 Uiso 1 1 calc R . .
C1 C 0.30293(18) 0.36266(13) 0.78509(18) 0.0258(5) Uani 1 1 d . . .
C7 C 0.4304(2) 0.36786(14) 0.98886(19) 0.0307(5) Uani 1 1 d . . .
C6 C 0.37040(19) 0.32252(13) 0.88579(18) 0.0257(5) Uani 1 1 d . . .
N2 N 0.4776(2) 0.40429(13) 1.07063(18) 0.0395(5) Uani 1 1 d . . .
N1 N 0.29644(16) 0.44634(11) 0.78433(16) 0.0287(4) Uani 1 1 d . . .
H1A H 0.2619 0.4622 0.8613 0.034 Uiso 1 1 calc R . .
H1B H 0.2330 0.4610 0.7224 0.034 Uiso 1 1 calc R . .
F1 F -0.0073(3) 0.4316(2) 0.6031(3) 0.0573(10) Uani 0.80 1 d P A 2
F2 F -0.1514(2) 0.47619(16) 0.4498(2) 0.0484(7) Uani 0.80 1 d P A 2
F3 F 0.0684(2) 0.44117(15) 0.4027(2) 0.0554(6) Uani 0.80 1 d P A 2
F1' F -0.0365(15) 0.4167(8) 0.5518(11) 0.043(3) Uani 0.20 1 d P A 1
F2' F -0.1604(10) 0.5220(9) 0.4942(15) 0.098(6) Uani 0.20 1 d P A 1
F3' F -0.0081(16) 0.4729(7) 0.3580(8) 0.083(4) Uani 0.20 1 d P A 1

loop_
_atom_site_aniso_label
_atom_site_aniso_U_11
_atom_site_aniso_U_22
_atom_site_aniso_U_33
_atom_site_aniso_U_23
_atom_site_aniso_U_13
_atom_site_aniso_U_12
Ag1 0.04134(18) 0.0284(2) 0.03795(18) 0.000 0.00047(11) 0.000
P1 0.0216(4) 0.0255(5) 0.0247(4) -0.0018(3) -0.0024(3) 0.0013(3)
C3 0.0364(12) 0.0365(16) 0.0443(13) -0.0101(11) -0.0032(9) -0.0072(11)
C2 0.0280(11) 0.0362(16) 0.0377(12) 0.0001(10) -0.0069(9) 0.0014(10)
C4 0.0414(12) 0.0246(14) 0.0485(13) -0.0020(11) 0.0084(10) -0.0012(10)
C5 0.0355(11) 0.0296(14) 0.0320(11) 0.0055(10) 0.0058(9) 0.0044(10)
C1 0.0184(9) 0.0273(14) 0.0318(10) 0.0009(9) 0.0057(8) 0.0014(8)
C7 0.0322(11) 0.0305(14) 0.0295(11) 0.0056(10) 0.0039(9) 0.0070(9)
C6 0.0239(10) 0.0260(13) 0.0273(10) -0.0009(9) 0.0052(8) 0.0000(8)
N2 0.0510(12) 0.0357(13) 0.0316(10) -0.0027(9) -0.0048(8) 0.0042(10)
N1 0.0271(9) 0.0250(12) 0.0339(9) 0.0013(8) -0.0004(7) 0.0042(8)
F1 0.0395(14) 0.064(3) 0.068(2) 0.0367(19) 0.0076(15) 0.0105(14)
F2 0.0265(11) 0.072(2) 0.0468(11) -0.0040(12) -0.0111(8) -0.0080(11)
F3 0.0530(13) 0.0490(16) 0.0649(16) -0.0270(13) 0.0216(11) -0.0020(10)
F1' 0.063(8) 0.017(5) 0.048(7) 0.009(5) 0.013(5) -0.003(5)
F2' 0.029(5) 0.111(12) 0.157(14) 0.116(11) 0.040(7) 0.037(7)
F3' 0.157(12) 0.070(9) 0.021(4) -0.009(4) 0.006(6) -0.041(8)

loop_
_atom_type_symbol
_atom_type_description
_atom_type_scat_dispersion_real
_atom_type_scat_dispersion_imag
_atom_type_scat_source
C C 0.0033 0.0016 'International Tables Vol C Tables 4.2.6.8 and 6.1.1.4'
H H 0.0000 0.0000 'International Tables Vol C Tables 4.2.6.8 and 6.1.1.4'
N N 0.0061 0.0033 'International Tables Vol C Tables 4.2.6.8 and 6.1.1.4'
F F 0.0171 0.0103 'International Tables Vol C Tables 4.2.6.8 and 6.1.1.4'
P P 0.1023 0.0942 'International Tables Vol C Tables 4.2.6.8 and 6.1.1.4'
Ag Ag -0.8971 1.1015 'International Tables Vol C Tables 4.2.6.8 and 6.1.1.4'

loop_
_geom_angle_atom_site_label_1
_geom_angle_atom_site_label_2
_geom_angle_atom_site_label_3
_geom_angle
_geom_angle_site_symmetry_1
_geom_angle_site_symmetry_3
_geom_angle_publ_flag
N2 Ag1 N2 110.67(10) 5_667 6_565 y
N2 Ag1 N1 103.65(7) 5_667 . y
N2 Ag1 N1 110.68(7) 6_565 . y
N2 Ag1 N1 110.68(7) 5_667 2_656 y
N2 Ag1 N1 103.65(7) 6_565 2_656 y
N1 Ag1 N1 117.61(9) . 2_656 y
F1' P1 F1' 180.000(2) 5_566 . ?
F1' P1 F3' 93.5(5) 5_566 5_566 ?
F1' P1 F3' 86.5(5) . 5_566 ?
F1' P1 F3' 86.5(5) 5_566 . ?
F1' P1 F3' 93.5(5) . . ?
F3' P1 F3' 180.000(2) 5_566 . ?
F1' P1 F3 75.9(5) 5_566 5_566 ?
F1' P1 F3 104.1(5) . 5_566 ?
F3' P1 F3 38.0(5) 5_566 5_566 ?
F3' P1 F3 142.0(5) . 5_566 ?
F1' P1 F3 104.1(5) 5_566 . ?
F1' P1 F3 75.9(5) . . ?
F3' P1 F3 142.0(5) 5_566 . ?
F3' P1 F3 38.0(5) . . ?
F3 P1 F3 180.00(14) 5_566 . ?
F1' P1 F1 155.9(4) 5_566 . ?
F1' P1 F1 24.1(4) . . ?
F3' P1 F1 64.1(4) 5_566 . ?
F3' P1 F1 115.9(4) . . ?
F3 P1 F1 89.60(18) 5_566 . ?
F3 P1 F1 90.40(18) . . ?
F1' P1 F1 24.1(4) 5_566 5_566 ?
F1' P1 F1 155.9(4) . 5_566 ?
F3' P1 F1 115.9(4) 5_566 5_566 ?
F3' P1 F1 64.1(4) . 5_566 ?
F3 P1 F1 90.40(17) 5_566 5_566 ?
F3 P1 F1 89.60(18) . 5_566 ?
F1 P1 F1 180.000(1) . 5_566 ?
F1' P1 F2' 89.9(7) 5_566 5_566 ?
F1' P1 F2' 90.1(7) . 5_566 ?
F3' P1 F2' 90.0(8) 5_566 5_566 ?
F3' P1 F2' 90.0(8) . 5_566 ?
F3 P1 F2' 122.7(7) 5_566 5_566 ?
F3 P1 F2' 57.3(7) . 5_566 ?
F1 P1 F2' 81.9(4) . 5_566 ?
F1 P1 F2' 98.1(4) 5_566 5_566 ?
F1' P1 F2' 90.1(7) 5_566 . ?
F1' P1 F2' 89.9(7) . . ?
F3' P1 F2' 90.0(8) 5_566 . ?
F3' P1 F2' 90.0(8) . . ?
F3 P1 F2' 57.3(7) 5_566 . ?
F3 P1 F2' 122.7(7) . . ?
F1 P1 F2' 98.1(4) . . ?
F1 P1 F2' 81.9(4) 5_566 . ?
F2' P1 F2' 180.000(2) 5_566 . ?
F1' P1 F2 109.0(5) 5_566 . ?
F1' P1 F2 71.0(5) . . ?
F3' P1 F2 114.7(5) 5_566 . ?
F3' P1 F2 65.3(5) . . ?
F3 P1 F2 88.79(12) 5_566 . ?
F3 P1 F2 91.21(12) . . ?
F1 P1 F2 89.41(15) . . ?
F1 P1 F2 90.59(15) 5_566 . ?
F2' P1 F2 147.0(7) 5_566 . ?
F2' P1 F2 33.0(7) . . ?
F1' P1 F2 71.0(5) 5_566 5_566 ?
F1' P1 F2 109.0(5) . 5_566 ?
F3' P1 F2 65.3(5) 5_566 5_566 ?
F3' P1 F2 114.7(5) . 5_566 ?
F3 P1 F2 91.21(12) 5_566 5_566 ?
F3 P1 F2 88.79(12) . 5_566 ?
F1 P1 F2 90.59(15) . 5_566 ?
F1 P1 F2 89.41(15) 5_566 5_566 ?
F2' P1 F2 33.0(7) 5_566 5_566 ?
F2' P1 F2 147.0(7) . 5_566 ?
F2 P1 F2 180.000(1) . 5_566 ?
C2 C3 C4 121.5(2) . . ?
C2 C3 H3A 119.3 . . ?
C4 C3 H3A 119.3 . . ?
C3 C2 C1 120.6(2) . . ?
C3 C2 H2A 119.7 . . ?
C1 C2 H2A 119.7 . . ?
C5 C4 C3 118.8(2) . . ?
C5 C4 H4A 120.6 . . ?
C3 C4 H4A 120.6 . . ?
C4 C5 C6 120.4(2) . . ?
C4 C5 H5A 119.8 . . ?
C6 C5 H5A 119.8 . . ?
C2 C1 C6 117.7(2) . . ?
C2 C1 N1 121.85(19) . . ?
C6 C1 N1 120.39(18) . . ?
N2 C7 C6 179.6(3) . . ?
C5 C6 C1 121.0(2) . . ?
C5 C6 C7 120.09(19) . . ?
C1 C6 C7 118.9(2) . . ?
C7 N2 Ag1 161.82(17) . 5_667 ?
C1 N1 Ag1 118.75(12) . . ?
C1 N1 H1A 107.6 . . ?
Ag1 N1 H1A 107.6 . . ?
C1 N1 H1B 107.6 . . ?
Ag1 N1 H1B 107.6 . . ?
H1A N1 H1B 107.1 . . ?

loop_
_geom_bond_atom_site_label_1
_geom_bond_atom_site_label_2
_geom_bond_distance
_geom_bond_site_symmetry_2
_geom_bond_publ_flag
Ag1 N2 2.299(2) 5_667 y
Ag1 N2 2.299(2) 6_565 y
Ag1 N1 2.3490(18) . y
Ag1 N1 2.3490(18) 2_656 y
P1 F1' 1.552(15) 5_566 ?
P1 F1' 1.552(15) . ?
P1 F3' 1.560(8) 5_566 ?
P1 F3' 1.560(8) . ?
P1 F3 1.5792(19) 5_566 ?
P1 F3 1.5792(19) . ?
P1 F1 1.586(4) . ?
P1 F1 1.586(4) 5_566 ?
P1 F2' 1.596(9) 5_566 ?
P1 F2' 1.596(9) . ?
P1 F2 1.600(2) . ?
P1 F2 1.600(2) 5_566 ?
C3 C2 1.376(3) . ?
C3 C4 1.387(3) . ?
C3 H3A 0.9500 . ?
C2 C1 1.390(3) . ?
C2 H2A 0.9500 . ?
C4 C5 1.376(3) . ?
C4 H4A 0.9500 . ?
C5 C6 1.388(3) . ?
C5 H5A 0.9500 . ?
C1 C6 1.407(3) . ?
C1 N1 1.415(3) . ?
C7 N2 1.145(3) . ?
C7 C6 1.439(3) . ?
N2 Ag1 2.299(2) 5_667 ?
N1 H1A 0.9200 . ?
N1 H1B 0.9200 . ?

loop_
_geom_hbond_atom_site_label_D
_geom_hbond_atom_site_label_H
_geom_hbond_atom_site_label_A
_geom_hbond_distance_DH
_geom_hbond_distance_HA
_geom_hbond_distance_DA
_geom_hbond_angle_DHA
_geom_hbond_site_symmetry_A
N1 H1A F2 0.92 2.28 3.186(3) 167.6 2_556
N1 H1B F2 0.92 2.23 3.099(3) 157.5 5_566
